data_7705048
loop_
_publ_author_name
'Ho, Luong Phong'
'K\"orner, Lukas'
'Bannenberg, Thomas'
'Tamm, Matthias'

_publ_section_title
;
 Chalcogen complexes of anionic N-heterocyclic carbenes.
;
_journal_issue 38
_journal_name_full 'Dalton transactions (Cambridge, England : 2003)'
_journal_page_first 13207
_journal_page_last 13217
_journal_paper_doi 10.1039/d0dt02392b
_journal_volume 49
_journal_year 2020
_chemical_formula_sum 'C57 H59 B F15 Li N2 O4'
_chemical_formula_weight 1138.81
_chemical_properties_physical Air-sensitive,Moisture-sensitive
_space_group_crystal_system monoclinic
_space_group_IT_number 14
_space_group_name_Hall '-P 2yn'
_space_group_name_H-M_alt 'P 1 21/n 1'
_atom_sites_solution_hydrogens geom
_audit_creation_method SHELXL-2018/3
_audit_update_record
;
2020-07-01 deposited with the CCDC.	2020-08-06 downloaded from the CCDC.
;
_cell_angle_alpha 90
_cell_angle_beta 109.136(2)
_cell_angle_gamma 90
_cell_formula_units_Z 4
_cell_length_a 10.6547(2)
_cell_length_b 36.0847(4)
_cell_length_c 14.6984(2)
_cell_measurement_reflns_used 63383
_cell_measurement_temperature 100(2)
_cell_measurement_theta_max 77.5820
_cell_measurement_theta_min 3.4030
_cell_volume 5338.86(15)
_computing_cell_refinement 'CrysAlisPro 1.171.40.21a (Rigaku OD, 2018)'
_computing_data_collection 'CrysAlisPro 1.171.40.21a (Rigaku OD, 2018)'
_computing_data_reduction 'CrysAlisPro 1.171.40.21a (Rigaku OD, 2018)'
_computing_publication_material 'OLEX2 v1.2 (O. V. Dolomanov et al., J. Appl. Cryst., 2009, 42, 339-341)'
_computing_structure_refinement 'SHELXL-2018/3 (G. M. Sheldrick, Acta Cryst., 2008, A64, 112-122)'
_computing_structure_solution 'SHELXT-2014/5 (G. M. Sheldrick, Acta Cryst., 2015, A71, 3-8)'
_diffrn_ambient_temperature 100(2)
_diffrn_measured_fraction_theta_full 1.000
_diffrn_measured_fraction_theta_max 0.988
_diffrn_measurement_device_type 'XtaLAB Synergy, Single source at home/near, HyPix'
_diffrn_measurement_method '\w scans'
_diffrn_radiation_type CuK\a
_diffrn_radiation_wavelength 1.54184
_diffrn_reflns_av_R_equivalents 0.0463
_diffrn_reflns_av_unetI/netI 0.0204
_diffrn_reflns_Laue_measured_fraction_full 1.000
_diffrn_reflns_Laue_measured_fraction_max 0.988
_diffrn_reflns_limit_h_max 13
_diffrn_reflns_limit_h_min -13
_diffrn_reflns_limit_k_max 45
_diffrn_reflns_limit_k_min -45
_diffrn_reflns_limit_l_max 18
_diffrn_reflns_limit_l_min -16
_diffrn_reflns_number 112445
_diffrn_reflns_point_group_measured_fraction_full 1.000
_diffrn_reflns_point_group_measured_fraction_max 0.988
_diffrn_reflns_theta_full 67.684
_diffrn_reflns_theta_max 77.764
_diffrn_reflns_theta_min 2.449
_diffrn_source 'micro-focus sealed X-ray tube'
_exptl_absorpt_coefficient_mu 1.067
_exptl_absorpt_correction_T_max 1.00000
_exptl_absorpt_correction_T_min 0.56647
_exptl_absorpt_correction_type multi-scan
_exptl_absorpt_process_details
;
CrysAlisPro 1.171.40.21a (Rigaku Oxford Diffraction, 2018)
Empirical absorption correction using spherical harmonics,
 implemented in SCALE3 ABSPACK scaling algorithm.
;
_exptl_crystal_colour colorless
_exptl_crystal_density_diffrn 1.417
_exptl_crystal_description plate
_exptl_crystal_F_000 2360
_exptl_crystal_size_max 0.286
_exptl_crystal_size_mid 0.225
_exptl_crystal_size_min 0.126
_refine_diff_density_max 0.478
_refine_diff_density_min -0.446
_refine_diff_density_rms 0.047
_refine_ls_extinction_method none
_refine_ls_goodness_of_fit_ref 1.048
_refine_ls_hydrogen_treatment constr
_refine_ls_matrix_type full
_refine_ls_number_parameters 760
_refine_ls_number_reflns 11276
_refine_ls_number_restraints 0
_refine_ls_restrained_S_all 1.048
_refine_ls_R_factor_all 0.0464
_refine_ls_R_factor_gt 0.0438
_refine_ls_shift/su_max 0.001
_refine_ls_shift/su_mean 0.000
_refine_ls_structure_factor_coef Fsqd
_refine_ls_weighting_details 'w=1/[\s^2^(Fo^2^)+(0.0567P)^2^+3.0345P] where P=(Fo^2^+2Fc^2^)/3'
_refine_ls_weighting_scheme calc
_refine_ls_wR_factor_gt 0.1159
_refine_ls_wR_factor_ref 0.1177
_reflns_Friedel_coverage 0.000
_reflns_number_gt 10489
_reflns_number_total 11276
_reflns_threshold_expression 'I > 2\s(I)'
_cod_data_source_file d0dt02392b3.cif
_cod_data_source_block ph39ph
_cod_depositor_comments 'Adding full bibliography for 7705040--7705050.cif.'
_cod_original_cell_volume 5338.85(15)
_cod_original_sg_symbol_H-M 'P 21/n'
_cod_database_code 7705048
_shelx_shelxl_version_number 2018/3
_shelx_space_group_comment
;
The symmetry employed for this shelxl refinement is uniquely defined
by the following loop, which should always be used as a source of
symmetry information in preference to the above space-group names.
They are only intended as comments.
;
_shelx_estimated_absorpt_t_min 0.750
_shelx_estimated_absorpt_t_max 0.877

loop_
_space_group_symop_operation_xyz
'x, y, z'
'-x+1/2, y+1/2, -z+1/2'
'-x, -y, -z'
'x-1/2, -y-1/2, z-1/2'

loop_
_atom_site_label
_atom_site_type_symbol
_atom_site_fract_x
_atom_site_fract_y
_atom_site_fract_z
_atom_site_U_iso_or_equiv
_atom_site_adp_type
_atom_site_occupancy
_atom_site_site_symmetry_order
_atom_site_calc_flag
_atom_site_refinement_flags_posn
_atom_site_refinement_flags_adp
_atom_site_refinement_flags_occupancy
_atom_site_disorder_assembly
_atom_site_disorder_group
F5 F 0.44275(8) 0.70958(2) 0.45417(6) 0.02644(18) Uani 1 1 d . . . . .
F11 F 0.52071(9) 0.68054(3) 0.22540(6) 0.02967(19) Uani 1 1 d . . . . .
F6 F 0.52547(9) 0.59868(3) 0.23175(6) 0.0305(2) Uani 1 1 d . . . . .
F15 F 0.32707(9) 0.61498(3) 0.42575(6) 0.0337(2) Uani 1 1 d . . . . .
F10 F 0.87420(9) 0.63527(3) 0.51380(6) 0.0323(2) Uani 1 1 d . . . . .
F12 F 0.28259(11) 0.68805(3) 0.09484(7) 0.0387(2) Uani 1 1 d . . . . .
F1 F 0.83085(10) 0.68583(3) 0.37211(8) 0.0381(2) Uani 1 1 d . . . . .
F4 F 0.49178(10) 0.78130(3) 0.45564(7) 0.0359(2) Uani 1 1 d . . . . .
F3 F 0.70090(11) 0.80684(3) 0.40354(7) 0.0400(2) Uani 1 1 d . . . . .
F7 F 0.69290(11) 0.55600(3) 0.18491(7) 0.0410(2) Uani 1 1 d . . . . .
F9 F 1.03936(9) 0.59180(3) 0.46309(8) 0.0389(2) Uani 1 1 d . . . . .
F13 F 0.06348(10) 0.65894(3) 0.12545(8) 0.0439(3) Uani 1 1 d . . . . .
F8 F 0.95192(11) 0.55097(3) 0.29773(8) 0.0431(3) Uani 1 1 d . . . . .
O1 O 0.58872(10) 0.61447(3) 0.75258(7) 0.0248(2) Uani 1 1 d . . . . .
F14 F 0.09174(10) 0.62237(3) 0.29235(8) 0.0447(3) Uani 1 1 d . . . . .
F2 F 0.86970(11) 0.75719(3) 0.36689(8) 0.0439(3) Uani 1 1 d . . . . .
N1 N 0.58461(11) 0.64154(3) 0.60619(8) 0.0192(2) Uani 1 1 d . . . . .
N2 N 0.60890(11) 0.58154(3) 0.62178(8) 0.0201(2) Uani 1 1 d . . . . .
O200 O 0.44383(13) 0.58835(3) 0.91609(9) 0.0378(3) Uani 1 1 d . . . . .
O100 O 0.62465(13) 0.65373(3) 0.95220(8) 0.0341(3) Uani 1 1 d . . . . .
O300 O 0.74923(13) 0.57794(3) 0.95919(9) 0.0403(3) Uani 1 1 d . . . . .
C1 C 0.59291(13) 0.61264(4) 0.66898(9) 0.0199(3) Uani 1 1 d . . . . .
C16 C 0.63550(14) 0.54518(4) 0.66293(10) 0.0209(3) Uani 1 1 d . . . . .
C3 C 0.61393(14) 0.59147(4) 0.53109(10) 0.0212(3) Uani 1 1 d . . . . .
H3 H 0.626526 0.574613 0.485204 0.025 Uiso 1 1 calc R U . . .
C40 C 0.43863(14) 0.64888(4) 0.33595(10) 0.0215(3) Uani 1 1 d . . . . .
C2 C 0.59831(13) 0.62850(4) 0.51800(9) 0.0195(3) Uani 1 1 d . . . . .
C28 C 0.63866(14) 0.69232(4) 0.42155(10) 0.0231(3) Uani 1 1 d . . . . .
C34 C 0.68921(14) 0.62113(4) 0.37589(10) 0.0234(3) Uani 1 1 d . . . . .
C33 C 0.55583(14) 0.71967(4) 0.43821(10) 0.0235(3) Uani 1 1 d . . . . .
C41 C 0.41643(15) 0.66684(4) 0.24824(10) 0.0237(3) Uani 1 1 d . . . . .
C4 C 0.56945(14) 0.67862(4) 0.63808(9) 0.0211(3) Uani 1 1 d . . . . .
C9 C 0.44449(15) 0.68929(4) 0.64152(10) 0.0241(3) Uani 1 1 d . . . . .
C5 C 0.68151(15) 0.70168(4) 0.66957(10) 0.0236(3) Uani 1 1 d . . . . .
C21 C 0.52961(15) 0.52334(4) 0.66708(11) 0.0258(3) Uani 1 1 d . . . . .
C45 C 0.32404(15) 0.63406(4) 0.34629(10) 0.0253(3) Uani 1 1 d . . . . .
C35 C 0.65226(15) 0.59940(4) 0.29310(10) 0.0256(3) Uani 1 1 d . . . . .
C6 C 0.66462(17) 0.73673(4) 0.70428(11) 0.0288(3) Uani 1 1 d . . . . .
H6 H 0.738236 0.753141 0.725393 0.035 Uiso 1 1 calc R U . . .
C10 C 0.81575(15) 0.68860(4) 0.66688(11) 0.0271(3) Uani 1 1 d . . . . .
H10 H 0.798762 0.673021 0.607789 0.033 Uiso 1 1 calc R U . . .
C39 C 0.82309(15) 0.61652(4) 0.43068(11) 0.0271(3) Uani 1 1 d . . . . .
C44 C 0.19869(15) 0.63722(5) 0.27739(12) 0.0304(3) Uani 1 1 d . . . . .
C42 C 0.29406(16) 0.67077(4) 0.17803(10) 0.0281(3) Uani 1 1 d . . . . .
C17 C 0.76683(14) 0.53257(4) 0.69400(11) 0.0254(3) Uani 1 1 d . . . . .
C29 C 0.74421(15) 0.70747(4) 0.39715(11) 0.0280(3) Uani 1 1 d . . . . .
C38 C 0.91200(15) 0.59402(5) 0.40635(12) 0.0308(3) Uani 1 1 d . . . . .
C18 C 0.79019(15) 0.49629(4) 0.72843(11) 0.0286(3) Uani 1 1 d . . . . .
H18 H 0.878285 0.486845 0.749212 0.034 Uiso 1 1 calc R U . . .
C8 C 0.43372(16) 0.72457(4) 0.67763(11) 0.0286(3) Uani 1 1 d . . . . .
H8 H 0.350483 0.732609 0.681064 0.034 Uiso 1 1 calc R U . . .
C31 C 0.68179(17) 0.77039(4) 0.41099(11) 0.0305(3) Uani 1 1 d . . . . .
C20 C 0.55811(16) 0.48751(4) 0.70341(13) 0.0320(3) Uani 1 1 d . . . . .
H20 H 0.488116 0.472145 0.708183 0.038 Uiso 1 1 calc R U . . .
C13 C 0.32266(15) 0.66439(4) 0.60809(11) 0.0280(3) Uani 1 1 d . . . . .
H13 H 0.347878 0.641506 0.579823 0.034 Uiso 1 1 calc R U . . .
C19 C 0.68689(16) 0.47392(4) 0.73270(12) 0.0298(3) Uani 1 1 d . . . . .
H19 H 0.704212 0.449213 0.755728 0.036 Uiso 1 1 calc R U . . .
C32 C 0.57611(16) 0.75745(4) 0.43611(10) 0.0277(3) Uani 1 1 d . . . . .
C37 C 0.86840(17) 0.57358(5) 0.32287(12) 0.0327(3) Uani 1 1 d . . . . .
C25 C 0.38760(16) 0.53767(5) 0.62995(14) 0.0344(4) Uani 1 1 d . . . . .
H25A H 0.388920 0.562967 0.602471 0.041 Uiso 0.497(8) 1 calc R U P A 2
H25 H 0.393610 0.565033 0.641389 0.041 Uiso 0.503(8) 1 calc R U P A 1
C43 C 0.18361(16) 0.65587(4) 0.19278(11) 0.0309(3) Uani 1 1 d . . . . .
C7 C 0.54230(18) 0.74793(4) 0.70839(11) 0.0318(3) Uani 1 1 d . . . . .
H7 H 0.532943 0.771831 0.732511 0.038 Uiso 1 1 calc R U . . .
C36 C 0.73800(17) 0.57632(4) 0.26637(11) 0.0308(3) Uani 1 1 d . . . . .
C30 C 0.76604(16) 0.74516(5) 0.39198(11) 0.0313(3) Uani 1 1 d . . . . .
C11 C 0.88573(16) 0.66382(5) 0.75349(12) 0.0326(3) Uani 1 1 d . . . . .
H11A H 0.908974 0.678557 0.812709 0.049 Uiso 1 1 calc R U . . .
H11B H 0.966699 0.653467 0.745818 0.049 Uiso 1 1 calc R U . . .
H11C H 0.826200 0.643607 0.757271 0.049 Uiso 1 1 calc R U . . .
C22 C 0.88094(16) 0.55687(5) 0.68916(14) 0.0400(4) Uani 1 1 d . . . . .
H22 H 0.844060 0.582073 0.667590 0.048 Uiso 1 1 calc R U . . .
C12 C 0.90776(17) 0.72015(5) 0.65934(12) 0.0344(3) Uani 1 1 d . . . . .
H12A H 0.860223 0.736642 0.606244 0.052 Uiso 1 1 calc R U . . .
H12B H 0.985870 0.709846 0.647186 0.052 Uiso 1 1 calc R U . . .
H12C H 0.936110 0.734184 0.719761 0.052 Uiso 1 1 calc R U . . .
C15 C 0.20626(16) 0.68255(5) 0.53021(12) 0.0335(3) Uani 1 1 d . . . . .
H15A H 0.177381 0.704635 0.556744 0.050 Uiso 1 1 calc R U . . .
H15B H 0.132375 0.664948 0.508478 0.050 Uiso 1 1 calc R U . . .
H15C H 0.234563 0.689689 0.475597 0.050 Uiso 1 1 calc R U . . .
C14 C 0.27901(18) 0.65260(5) 0.69309(14) 0.0397(4) Uani 1 1 d . . . . .
H14A H 0.353068 0.640285 0.741651 0.060 Uiso 1 1 calc R U . . .
H14B H 0.203839 0.635452 0.670561 0.060 Uiso 1 1 calc R U . . .
H14C H 0.252169 0.674523 0.721523 0.060 Uiso 1 1 calc R U . . .
C303 C 0.88194(19) 0.53007(5) 1.04856(13) 0.0390(4) Uani 1 1 d . . . . .
H30A H 0.931476 0.507810 1.040325 0.047 Uiso 1 1 calc R U . . .
H30B H 0.850044 0.526241 1.104002 0.047 Uiso 1 1 calc R U . . .
C201 C 0.33358(18) 0.61206(5) 0.91479(14) 0.0402(4) Uani 1 1 d . . . . .
H20A H 0.257392 0.608087 0.855215 0.048 Uiso 1 1 calc R U . . .
H20B H 0.359961 0.638463 0.918276 0.048 Uiso 1 1 calc R U . . .
C101 C 0.6726(2) 0.68593(5) 0.91756(14) 0.0464(5) Uani 1 1 d . . . . .
H10A H 0.607323 0.694270 0.856022 0.056 Uiso 1 1 calc R U . . .
H10B H 0.757480 0.680381 0.906519 0.056 Uiso 1 1 calc R U . . .
C302 C 0.96697(19) 0.56463(6) 1.06164(14) 0.0433(4) Uani 1 1 d . . . . .
H30C H 1.019180 0.568591 1.130295 0.052 Uiso 1 1 calc R U . . .
H30D H 1.028395 0.563107 1.023766 0.052 Uiso 1 1 calc R U . . .
B1 B 0.59132(15) 0.64826(4) 0.41561(11) 0.0209(3) Uani 1 1 d . . . . .
C304 C 0.7684(2) 0.53856(5) 0.95796(14) 0.0418(4) Uani 1 1 d . . . . .
H30E H 0.790717 0.531152 0.900257 0.050 Uiso 1 1 calc R U . . .
H30F H 0.687013 0.525236 0.957703 0.050 Uiso 1 1 calc R U . . .
C202 C 0.2975(2) 0.60118(6) 1.00256(14) 0.0436(4) Uani 1 1 d . . . . .
H20C H 0.356340 0.613298 1.061569 0.052 Uiso 1 1 calc R U . . .
H20D H 0.203838 0.607272 0.994441 0.052 Uiso 1 1 calc R U . . .
C204 C 0.4403(2) 0.55575(5) 0.97299(14) 0.0432(4) Uani 1 1 d . . . . .
H20E H 0.522092 0.554175 1.029595 0.052 Uiso 1 1 calc R U . . .
H20F H 0.433155 0.533018 0.933886 0.052 Uiso 1 1 calc R U . . .
C203 C 0.3198(2) 0.55976(6) 1.00486(14) 0.0454(4) Uani 1 1 d . . . . .
H20G H 0.337389 0.549773 1.070604 0.054 Uiso 1 1 calc R U . . .
H20H H 0.242036 0.546830 0.960091 0.054 Uiso 1 1 calc R U . . .
C102 C 0.6929(2) 0.71542(6) 0.99278(16) 0.0491(5) Uani 1 1 d . . . . .
H10E H 0.614357 0.731839 0.978785 0.059 Uiso 0.809(8) 1 calc R U P B 4
H10F H 0.772464 0.730574 0.998234 0.059 Uiso 0.809(8) 1 calc R U P B 4
H10C H 0.788566 0.718331 1.029308 0.059 Uiso 0.191(8) 1 calc R U P B 3
H10D H 0.657926 0.739461 0.962540 0.059 Uiso 0.191(8) 1 calc R U P B 3
C105 C 0.6191(2) 0.66091(6) 1.04700(13) 0.0485(5) Uani 1 1 d . . . . .
H10I H 0.646956 0.638751 1.088460 0.058 Uiso 0.809(8) 1 calc R U P B 4
H10J H 0.527751 0.667720 1.043853 0.058 Uiso 0.809(8) 1 calc R U P B 4
H10G H 0.695889 0.649674 1.097026 0.058 Uiso 0.191(8) 1 calc R U P B 3
H10H H 0.535962 0.651111 1.054034 0.058 Uiso 0.191(8) 1 calc R U P B 3
C301 C 0.8661(2) 0.59498(6) 1.02443(17) 0.0534(6) Uani 1 1 d . . . . .
H30G H 0.845151 0.606954 1.078342 0.064 Uiso 1 1 calc R U . . .
H30H H 0.900893 0.614063 0.990581 0.064 Uiso 1 1 calc R U . . .
C24 C 0.9395(2) 0.54173(7) 0.6133(2) 0.0666(7) Uani 1 1 d . . . . .
H24A H 0.975536 0.516845 0.632125 0.100 Uiso 1 1 calc R U . . .
H24B H 1.010685 0.558180 0.609216 0.100 Uiso 1 1 calc R U . . .
H24C H 0.869541 0.540556 0.550396 0.100 Uiso 1 1 calc R U . . .
C103 C 0.7120(3) 0.69218(9) 1.08538(17) 0.0439(9) Uani 0.809(8) 1 d . . P B 4
H10K H 0.804749 0.683417 1.113667 0.053 Uiso 0.809(8) 1 calc R U P B 4
H10L H 0.686927 0.706450 1.134322 0.053 Uiso 0.809(8) 1 calc R U P B 4
C23 C 0.9865(3) 0.56107(9) 0.7864(2) 0.0855(11) Uani 1 1 d . . . . .
H23A H 0.946566 0.571297 0.832336 0.128 Uiso 1 1 calc R U . . .
H23B H 1.055990 0.577856 0.781010 0.128 Uiso 1 1 calc R U . . .
H23C H 1.025409 0.536787 0.809102 0.128 Uiso 1 1 calc R U . . .
C26 C 0.3279(6) 0.54067(18) 0.7079(4) 0.0449(13) Uani 0.497(8) 1 d . . P A 2
H26A H 0.322142 0.515977 0.733961 0.067 Uiso 0.497(8) 1 calc R U P A 2
H26B H 0.238729 0.551368 0.681858 0.067 Uiso 0.497(8) 1 calc R U P A 2
H26C H 0.383578 0.556649 0.759245 0.067 Uiso 0.497(8) 1 calc R U P A 2
Li1 Li 0.5969(3) 0.60759(7) 0.88017(19) 0.0300(5) Uani 1 1 d . . . . .
C27 C 0.2958(4) 0.51194(13) 0.5472(3) 0.0381(13) Uani 0.497(8) 1 d . . P A 2
H27A H 0.336976 0.508566 0.497116 0.057 Uiso 0.497(8) 1 calc R U P A 2
H27B H 0.208523 0.523583 0.519098 0.057 Uiso 0.497(8) 1 calc R U P A 2
H27C H 0.285287 0.487775 0.574254 0.057 Uiso 0.497(8) 1 calc R U P A 2
C27' C 0.3354(4) 0.53294(15) 0.5262(4) 0.0533(15) Uani 0.503(8) 1 d . . P A 1
H27D H 0.391899 0.546300 0.496263 0.080 Uiso 0.503(8) 1 calc R U P A 1
H27E H 0.244828 0.542806 0.501767 0.080 Uiso 0.503(8) 1 calc R U P A 1
H27F H 0.334408 0.506532 0.510394 0.080 Uiso 0.503(8) 1 calc R U P A 1
C26' C 0.3044(7) 0.5224(3) 0.6896(8) 0.090(3) Uani 0.503(8) 1 d . . P A 1
H26D H 0.276552 0.497015 0.669252 0.135 Uiso 0.503(8) 1 calc R U P A 1
H26E H 0.225666 0.538027 0.679579 0.135 Uiso 0.503(8) 1 calc R U P A 1
H26F H 0.357862 0.522544 0.758041 0.135 Uiso 0.503(8) 1 calc R U P A 1
C104 C 0.6237(17) 0.7039(3) 1.0539(10) 0.052(4) Uani 0.191(8) 1 d . . P B 3
H10M H 0.532710 0.714335 1.032778 0.062 Uiso 0.191(8) 1 calc R U P B 3
H10N H 0.670357 0.711945 1.120918 0.062 Uiso 0.191(8) 1 calc R U P B 3

loop_
_atom_site_aniso_label
_atom_site_aniso_U_11
_atom_site_aniso_U_22
_atom_site_aniso_U_33
_atom_site_aniso_U_23
_atom_site_aniso_U_13
_atom_site_aniso_U_12
F5 0.0270(4) 0.0256(4) 0.0287(4) 0.0030(3) 0.0118(3) 0.0011(3)
F11 0.0337(5) 0.0329(5) 0.0238(4) 0.0042(3) 0.0113(4) -0.0046(4)
F6 0.0329(5) 0.0294(4) 0.0264(4) -0.0052(3) 0.0059(4) 0.0021(4)
F15 0.0285(4) 0.0460(6) 0.0263(4) 0.0080(4) 0.0086(4) -0.0079(4)
F10 0.0241(4) 0.0419(5) 0.0297(4) -0.0067(4) 0.0075(4) 0.0014(4)
F12 0.0489(6) 0.0355(5) 0.0238(4) 0.0090(4) 0.0011(4) -0.0006(4)
F1 0.0344(5) 0.0385(5) 0.0498(6) 0.0012(4) 0.0252(4) -0.0030(4)
F4 0.0481(6) 0.0231(4) 0.0363(5) 0.0022(4) 0.0137(4) 0.0057(4)
F3 0.0567(6) 0.0253(5) 0.0332(5) 0.0028(4) 0.0082(4) -0.0139(4)
F7 0.0526(6) 0.0364(5) 0.0362(5) -0.0123(4) 0.0179(5) 0.0052(4)
F9 0.0250(5) 0.0475(6) 0.0454(6) 0.0016(4) 0.0132(4) 0.0082(4)
F13 0.0308(5) 0.0482(6) 0.0378(5) 0.0021(4) -0.0090(4) -0.0002(4)
F8 0.0460(6) 0.0386(5) 0.0537(6) -0.0033(5) 0.0287(5) 0.0139(4)
O1 0.0319(5) 0.0239(5) 0.0198(5) 0.0018(4) 0.0102(4) 0.0032(4)
F14 0.0253(5) 0.0621(7) 0.0434(6) 0.0032(5) 0.0068(4) -0.0134(5)
F2 0.0412(6) 0.0476(6) 0.0468(6) 0.0050(5) 0.0198(5) -0.0183(5)
N1 0.0213(5) 0.0179(5) 0.0187(5) 0.0007(4) 0.0068(4) 0.0009(4)
N2 0.0226(5) 0.0175(5) 0.0196(5) 0.0016(4) 0.0061(4) 0.0012(4)
O200 0.0417(7) 0.0344(6) 0.0414(6) 0.0087(5) 0.0191(5) -0.0003(5)
O100 0.0521(7) 0.0286(6) 0.0259(5) -0.0019(4) 0.0186(5) -0.0053(5)
O300 0.0426(7) 0.0279(6) 0.0369(6) 0.0001(5) -0.0053(5) 0.0014(5)
C1 0.0188(6) 0.0201(6) 0.0197(6) 0.0010(5) 0.0048(5) 0.0009(5)
C16 0.0241(7) 0.0182(6) 0.0206(6) 0.0009(5) 0.0074(5) 0.0018(5)
C3 0.0229(6) 0.0219(6) 0.0187(6) -0.0009(5) 0.0065(5) 0.0009(5)
C40 0.0240(7) 0.0193(6) 0.0213(6) -0.0011(5) 0.0074(5) 0.0011(5)
C2 0.0177(6) 0.0214(6) 0.0191(6) -0.0009(5) 0.0057(5) -0.0003(5)
C28 0.0239(7) 0.0250(7) 0.0199(6) -0.0001(5) 0.0062(5) -0.0031(5)
C34 0.0264(7) 0.0233(7) 0.0228(6) 0.0019(5) 0.0112(6) 0.0005(5)
C33 0.0260(7) 0.0246(7) 0.0192(6) 0.0016(5) 0.0065(5) -0.0022(5)
C41 0.0275(7) 0.0209(6) 0.0230(7) -0.0007(5) 0.0086(6) -0.0009(5)
C4 0.0276(7) 0.0177(6) 0.0178(6) 0.0015(5) 0.0072(5) 0.0023(5)
C9 0.0280(7) 0.0224(7) 0.0222(6) 0.0033(5) 0.0087(5) 0.0033(5)
C5 0.0288(7) 0.0226(7) 0.0195(6) 0.0010(5) 0.0081(5) -0.0012(5)
C21 0.0250(7) 0.0231(7) 0.0318(7) 0.0018(6) 0.0128(6) 0.0019(5)
C45 0.0271(7) 0.0270(7) 0.0212(6) 0.0005(5) 0.0071(6) -0.0014(6)
C35 0.0296(7) 0.0241(7) 0.0247(7) 0.0015(5) 0.0109(6) 0.0005(6)
C6 0.0386(8) 0.0220(7) 0.0263(7) -0.0019(6) 0.0114(6) -0.0053(6)
C10 0.0267(7) 0.0301(7) 0.0241(7) -0.0042(6) 0.0077(6) -0.0040(6)
C39 0.0268(7) 0.0309(8) 0.0259(7) -0.0007(6) 0.0116(6) 0.0008(6)
C44 0.0239(7) 0.0335(8) 0.0318(8) -0.0028(6) 0.0064(6) -0.0045(6)
C42 0.0372(8) 0.0226(7) 0.0205(7) 0.0013(5) 0.0039(6) 0.0023(6)
C17 0.0233(7) 0.0255(7) 0.0267(7) 0.0031(5) 0.0070(5) 0.0011(5)
C29 0.0273(7) 0.0317(8) 0.0259(7) 0.0000(6) 0.0100(6) -0.0025(6)
C38 0.0253(7) 0.0339(8) 0.0354(8) 0.0039(6) 0.0130(6) 0.0047(6)
C18 0.0277(7) 0.0266(7) 0.0308(7) 0.0052(6) 0.0089(6) 0.0071(6)
C8 0.0339(8) 0.0245(7) 0.0296(7) 0.0025(6) 0.0131(6) 0.0070(6)
C31 0.0407(9) 0.0241(7) 0.0213(7) 0.0025(5) 0.0030(6) -0.0098(6)
C20 0.0317(8) 0.0236(7) 0.0438(9) 0.0054(6) 0.0167(7) -0.0016(6)
C13 0.0251(7) 0.0262(7) 0.0338(8) 0.0018(6) 0.0112(6) 0.0037(6)
C19 0.0371(8) 0.0199(7) 0.0342(8) 0.0047(6) 0.0138(7) 0.0048(6)
C32 0.0355(8) 0.0240(7) 0.0207(6) 0.0018(5) 0.0053(6) -0.0001(6)
C37 0.0375(8) 0.0283(8) 0.0404(9) 0.0023(6) 0.0235(7) 0.0073(6)
C25 0.0239(7) 0.0292(8) 0.0521(10) 0.0071(7) 0.0153(7) 0.0022(6)
C43 0.0269(7) 0.0294(8) 0.0281(7) -0.0030(6) -0.0021(6) 0.0015(6)
C7 0.0467(9) 0.0199(7) 0.0301(8) -0.0014(6) 0.0147(7) 0.0033(6)
C36 0.0413(9) 0.0262(7) 0.0288(7) -0.0028(6) 0.0168(7) 0.0014(6)
C30 0.0320(8) 0.0363(8) 0.0251(7) 0.0030(6) 0.0083(6) -0.0120(6)
C11 0.0282(8) 0.0332(8) 0.0329(8) 0.0001(6) 0.0051(6) -0.0006(6)
C22 0.0210(7) 0.0371(9) 0.0548(11) 0.0196(8) 0.0027(7) -0.0008(6)
C12 0.0309(8) 0.0399(9) 0.0320(8) -0.0015(7) 0.0097(6) -0.0089(7)
C15 0.0255(7) 0.0347(8) 0.0390(9) 0.0045(7) 0.0090(6) 0.0019(6)
C14 0.0354(9) 0.0428(10) 0.0441(10) 0.0126(8) 0.0173(8) 0.0016(7)
C303 0.0454(10) 0.0351(9) 0.0404(9) 0.0043(7) 0.0192(8) 0.0122(7)
C201 0.0361(9) 0.0425(10) 0.0415(9) 0.0058(8) 0.0121(7) -0.0021(7)
C101 0.0768(14) 0.0302(9) 0.0385(9) -0.0024(7) 0.0272(10) -0.0150(9)
C302 0.0376(9) 0.0464(10) 0.0402(9) 0.0048(8) 0.0049(8) 0.0051(8)
B1 0.0214(7) 0.0215(7) 0.0202(7) 0.0008(5) 0.0073(6) -0.0002(6)
C304 0.0507(11) 0.0285(8) 0.0432(10) -0.0026(7) 0.0114(8) 0.0004(7)
C202 0.0413(10) 0.0515(11) 0.0403(10) 0.0024(8) 0.0165(8) -0.0044(8)
C204 0.0529(11) 0.0364(9) 0.0404(9) 0.0084(7) 0.0152(8) -0.0050(8)
C203 0.0488(11) 0.0477(11) 0.0396(9) 0.0067(8) 0.0145(8) -0.0128(9)
C102 0.0552(12) 0.0371(10) 0.0590(12) -0.0148(9) 0.0244(10) -0.0129(9)
C105 0.0690(13) 0.0509(11) 0.0312(9) -0.0097(8) 0.0242(9) -0.0136(10)
C301 0.0441(11) 0.0336(9) 0.0618(13) -0.0022(9) -0.0108(9) -0.0007(8)
C24 0.0460(12) 0.0615(14) 0.110(2) 0.0375(14) 0.0498(13) 0.0145(10)
C103 0.0460(17) 0.0552(17) 0.0330(12) -0.0153(11) 0.0164(11) -0.0197(14)
C23 0.0512(13) 0.0862(19) 0.0807(18) 0.0457(15) -0.0305(13) -0.0363(13)
C26 0.028(2) 0.060(3) 0.051(2) -0.009(3) 0.0186(18) 0.002(2)
Li1 0.0365(14) 0.0285(13) 0.0250(12) 0.0016(10) 0.0100(11) 0.0001(11)
C27 0.0312(18) 0.039(3) 0.0375(19) -0.0094(15) 0.0028(14) 0.0034(17)
C27' 0.0288(19) 0.044(3) 0.070(3) 0.000(2) -0.0071(18) 0.0015(18)
C26' 0.030(3) 0.121(7) 0.127(8) 0.074(6) 0.037(4) 0.021(4)
C104 0.074(11) 0.042(6) 0.052(7) 0.000(5) 0.039(7) 0.005(6)

loop_
_atom_type_symbol
_atom_type_description
_atom_type_scat_dispersion_real
_atom_type_scat_dispersion_imag
_atom_type_scat_source
C C 0.0181 0.0091 'International Tables Vol C Tables 4.2.6.8 and 6.1.1.4'
H H 0.0000 0.0000 'International Tables Vol C Tables 4.2.6.8 and 6.1.1.4'
B B 0.0090 0.0039 'International Tables Vol C Tables 4.2.6.8 and 6.1.1.4'
F F 0.0727 0.0534 'International Tables Vol C Tables 4.2.6.8 and 6.1.1.4'
Li Li 0.0008 0.0003 'International Tables Vol C Tables 4.2.6.8 and 6.1.1.4'
N N 0.0311 0.0180 'International Tables Vol C Tables 4.2.6.8 and 6.1.1.4'
O O 0.0492 0.0322 'International Tables Vol C Tables 4.2.6.8 and 6.1.1.4'

loop_
_geom_angle_atom_site_label_1
_geom_angle_atom_site_label_2
_geom_angle_atom_site_label_3
_geom_angle
_geom_angle_site_symmetry_1
_geom_angle_site_symmetry_3
_geom_angle_publ_flag
C1 O1 Li1 168.40(13) . . ?
C1 N1 C2 110.80(11) . . ?
C1 N1 C4 118.29(11) . . ?
C2 N1 C4 130.87(11) . . ?
C1 N2 C3 108.98(11) . . ?
C1 N2 C16 125.51(11) . . ?
C3 N2 C16 124.95(11) . . ?
C201 O200 C204 108.19(14) . . ?
C201 O200 Li1 121.36(13) . . ?
C204 O200 Li1 127.76(14) . . ?
C101 O100 C105 109.39(13) . . ?
C101 O100 Li1 120.73(13) . . ?
C105 O100 Li1 129.46(14) . . ?
C304 O300 C301 109.65(14) . . ?
C304 O300 Li1 128.45(14) . . ?
C301 O300 Li1 121.76(13) . . ?
O1 C1 N2 126.75(13) . . ?
O1 C1 N1 127.30(13) . . ?
N2 C1 N1 105.94(11) . . ?
C21 C16 C17 122.64(13) . . ?
C21 C16 N2 119.01(12) . . ?
C17 C16 N2 118.30(12) . . ?
C2 C3 N2 110.34(12) . . ?
C45 C40 C41 113.13(13) . . ?
C45 C40 B1 127.65(12) . . ?
C41 C40 B1 119.20(12) . . ?
C3 C2 N1 103.91(11) . . ?
C3 C2 B1 121.68(12) . . ?
N1 C2 B1 134.33(12) . . ?
C33 C28 C29 112.06(13) . . ?
C33 C28 B1 119.11(12) . . ?
C29 C28 B1 128.05(13) . . ?
C35 C34 C39 112.27(13) . . ?
C35 C34 B1 127.32(13) . . ?
C39 C34 B1 120.30(12) . . ?
F5 C33 C32 115.13(13) . . ?
F5 C33 C28 119.35(13) . . ?
C32 C33 C28 125.46(14) . . ?
F11 C41 C42 115.33(13) . . ?
F11 C41 C40 119.67(13) . . ?
C42 C41 C40 124.94(14) . . ?
C9 C4 C5 122.72(13) . . ?
C9 C4 N1 118.32(12) . . ?
C5 C4 N1 118.86(12) . . ?
C8 C9 C4 117.42(14) . . ?
C8 C9 C13 119.51(13) . . ?
C4 C9 C13 123.07(13) . . ?
C6 C5 C4 117.35(14) . . ?
C6 C5 C10 121.72(13) . . ?
C4 C5 C10 120.92(13) . . ?
C20 C21 C16 117.61(14) . . ?
C20 C21 C25 121.27(14) . . ?
C16 C21 C25 121.09(13) . . ?
F15 C45 C40 121.38(13) . . ?
F15 C45 C44 114.69(13) . . ?
C40 C45 C44 123.94(14) . . ?
F6 C35 C36 113.94(13) . . ?
F6 C35 C34 121.78(13) . . ?
C36 C35 C34 124.27(14) . . ?
C7 C6 C5 121.05(14) . . ?
C5 C10 C12 113.69(13) . . ?
C5 C10 C11 111.41(12) . . ?
C12 C10 C11 110.19(13) . . ?
F10 C39 C38 115.03(14) . . ?
F10 C39 C34 119.70(13) . . ?
C38 C39 C34 125.27(14) . . ?
F14 C44 C43 119.33(14) . . ?
F14 C44 C45 120.82(14) . . ?
C43 C44 C45 119.85(14) . . ?
F12 C42 C43 119.92(14) . . ?
F12 C42 C41 120.72(14) . . ?
C43 C42 C41 119.34(14) . . ?
C18 C17 C16 117.65(14) . . ?
C18 C17 C22 120.52(14) . . ?
C16 C17 C22 121.82(13) . . ?
F1 C29 C30 114.27(14) . . ?
F1 C29 C28 121.54(14) . . ?
C30 C29 C28 124.13(15) . . ?
F9 C38 C37 119.95(14) . . ?
F9 C38 C39 120.93(15) . . ?
C37 C38 C39 119.12(15) . . ?
C19 C18 C17 120.92(14) . . ?
C7 C8 C9 121.02(14) . . ?
F3 C31 C30 120.52(15) . . ?
F3 C31 C32 120.93(16) . . ?
C30 C31 C32 118.54(14) . . ?
C19 C20 C21 121.08(14) . . ?
C9 C13 C14 110.86(14) . . ?
C9 C13 C15 112.62(13) . . ?
C14 C13 C15 109.93(13) . . ?
C18 C19 C20 120.07(14) . . ?
F4 C32 C31 120.27(14) . . ?
F4 C32 C33 120.49(14) . . ?
C31 C32 C33 119.22(15) . . ?
F8 C37 C36 120.57(15) . . ?
F8 C37 C38 120.66(15) . . ?
C36 C37 C38 118.77(14) . . ?
C27' C25 C21 109.3(2) . . ?
C26 C25 C21 112.0(3) . . ?
C27' C25 C26' 117.6(5) . . ?
C21 C25 C26' 111.4(3) . . ?
C26 C25 C27 108.8(3) . . ?
C21 C25 C27 111.51(18) . . ?
F13 C43 C42 120.70(15) . . ?
F13 C43 C44 120.50(15) . . ?
C42 C43 C44 118.79(14) . . ?
C8 C7 C6 120.44(14) . . ?
F7 C36 C37 119.59(14) . . ?
F7 C36 C35 120.12(15) . . ?
C37 C36 C35 120.28(15) . . ?
F2 C30 C31 119.55(15) . . ?
F2 C30 C29 119.93(15) . . ?
C31 C30 C29 120.51(15) . . ?
C23 C22 C17 111.88(16) . . ?
C23 C22 C24 111.5(2) . . ?
C17 C22 C24 110.39(17) . . ?
C304 C303 C302 102.59(15) . . ?
O200 C201 C202 105.49(15) . . ?
O100 C101 C102 107.24(15) . . ?
C301 C302 C303 103.09(16) . . ?
C2 B1 C28 116.42(11) . . ?
C2 B1 C40 112.96(11) . . ?
C28 B1 C40 103.54(11) . . ?
C2 B1 C34 102.68(11) . . ?
C28 B1 C34 111.46(11) . . ?
C40 B1 C34 109.91(11) . . ?
O300 C304 C303 105.42(14) . . ?
C203 C202 C201 101.15(16) . . ?
O200 C204 C203 106.64(16) . . ?
C204 C203 C202 103.38(15) . . ?
C104 C102 C101 106.5(5) . . ?
C101 C102 C103 102.05(17) . . ?
O100 C105 C103 105.73(16) . . ?
O100 C105 C104 103.5(4) . . ?
O300 C301 C302 106.87(16) . . ?
C105 C103 C102 101.40(18) . . ?
O1 Li1 O100 112.49(14) . . ?
O1 Li1 O300 115.00(15) . . ?
O100 Li1 O300 101.25(13) . . ?
O1 Li1 O200 122.62(15) . . ?
O100 Li1 O200 98.36(13) . . ?
O300 Li1 O200 103.97(13) . . ?
C102 C104 C105 105.4(7) . . ?

loop_
_geom_bond_atom_site_label_1
_geom_bond_atom_site_label_2
_geom_bond_distance
_geom_bond_site_symmetry_2
_geom_bond_publ_flag
F5 C33 1.3509(17) . ?
F11 C41 1.3550(17) . ?
F6 C35 1.3565(18) . ?
F15 C45 1.3468(17) . ?
F10 C39 1.3457(18) . ?
F12 C42 1.3420(17) . ?
F1 C29 1.3493(18) . ?
F4 C32 1.3414(19) . ?
F3 C31 1.3409(18) . ?
F7 C36 1.3510(18) . ?
F9 C38 1.3422(18) . ?
F13 C43 1.3415(18) . ?
F8 C37 1.3452(18) . ?
O1 C1 1.2459(17) . ?
O1 Li1 1.865(3) . ?
F14 C44 1.3410(18) . ?
F2 C30 1.3458(18) . ?
N1 C1 1.3762(17) . ?
N1 C2 1.4307(17) . ?
N1 C4 1.4445(17) . ?
N2 C1 1.3591(18) . ?
N2 C3 1.3983(17) . ?
N2 C16 1.4334(17) . ?
O200 C201 1.448(2) . ?
O200 C204 1.451(2) . ?
O200 Li1 1.997(3) . ?
O100 C101 1.429(2) . ?
O100 C105 1.437(2) . ?
O100 Li1 1.943(3) . ?
O300 C304 1.437(2) . ?
O300 C301 1.437(2) . ?
O300 Li1 1.973(3) . ?
C16 C21 1.394(2) . ?
C16 C17 1.398(2) . ?
C3 C2 1.3522(19) . ?
C40 C45 1.386(2) . ?
C40 C41 1.3923(19) . ?
C40 B1 1.664(2) . ?
C2 B1 1.645(2) . ?
C28 C33 1.398(2) . ?
C28 C29 1.399(2) . ?
C28 B1 1.661(2) . ?
C34 C35 1.392(2) . ?
C34 C39 1.399(2) . ?
C34 B1 1.669(2) . ?
C33 C32 1.382(2) . ?
C41 C42 1.379(2) . ?
C4 C9 1.403(2) . ?
C4 C5 1.403(2) . ?
C9 C8 1.398(2) . ?
C9 C13 1.522(2) . ?
C5 C6 1.398(2) . ?
C5 C10 1.519(2) . ?
C21 C20 1.394(2) . ?
C21 C25 1.521(2) . ?
C45 C44 1.391(2) . ?
C35 C36 1.385(2) . ?
C6 C7 1.385(2) . ?
C10 C12 1.530(2) . ?
C10 C11 1.534(2) . ?
C39 C38 1.381(2) . ?
C44 C43 1.376(2) . ?
C42 C43 1.374(2) . ?
C17 C18 1.396(2) . ?
C17 C22 1.520(2) . ?
C29 C30 1.386(2) . ?
C38 C37 1.375(2) . ?
C18 C19 1.383(2) . ?
C8 C7 1.382(2) . ?
C31 C30 1.370(3) . ?
C31 C32 1.376(2) . ?
C20 C19 1.386(2) . ?
C13 C14 1.529(2) . ?
C13 C15 1.532(2) . ?
C37 C36 1.369(2) . ?
C25 C27' 1.452(5) . ?
C25 C26 1.485(6) . ?
C25 C26' 1.539(7) . ?
C25 C27 1.587(4) . ?
C22 C23 1.509(3) . ?
C22 C24 1.546(3) . ?
C303 C304 1.508(3) . ?
C303 C302 1.516(3) . ?
C201 C202 1.514(3) . ?
C101 C102 1.498(3) . ?
C302 C301 1.506(3) . ?
C202 C203 1.512(3) . ?
C204 C203 1.510(3) . ?
C102 C104 1.400(11) . ?
C102 C103 1.554(4) . ?
C105 C103 1.485(3) . ?
C105 C104 1.554(11) . ?

loop_
_geom_torsion_atom_site_label_1
_geom_torsion_atom_site_label_2
_geom_torsion_atom_site_label_3
_geom_torsion_atom_site_label_4
_geom_torsion
_geom_torsion_site_symmetry_1
_geom_torsion_site_symmetry_2
_geom_torsion_site_symmetry_3
_geom_torsion_site_symmetry_4
_geom_torsion_publ_flag
Li1 O1 C1 N2 15.6(7) . . . . ?
Li1 O1 C1 N1 -163.2(6) . . . . ?
C3 N2 C1 O1 -177.48(13) . . . . ?
C16 N2 C1 O1 -5.7(2) . . . . ?
C3 N2 C1 N1 1.55(15) . . . . ?
C16 N2 C1 N1 173.30(12) . . . . ?
C2 N1 C1 O1 177.85(13) . . . . ?
C4 N1 C1 O1 0.1(2) . . . . ?
C2 N1 C1 N2 -1.17(15) . . . . ?
C4 N1 C1 N2 -178.93(11) . . . . ?
C1 N2 C16 C21 83.88(18) . . . . ?
C3 N2 C16 C21 -105.65(16) . . . . ?
C1 N2 C16 C17 -98.52(17) . . . . ?
C3 N2 C16 C17 71.95(18) . . . . ?
C1 N2 C3 C2 -1.42(16) . . . . ?
C16 N2 C3 C2 -173.23(12) . . . . ?
N2 C3 C2 N1 0.65(15) . . . . ?
N2 C3 C2 B1 -176.53(11) . . . . ?
C1 N1 C2 C3 0.32(15) . . . . ?
C4 N1 C2 C3 177.72(13) . . . . ?
C1 N1 C2 B1 176.96(14) . . . . ?
C4 N1 C2 B1 -5.6(2) . . . . ?
C29 C28 C33 F5 174.17(12) . . . . ?
B1 C28 C33 F5 3.49(19) . . . . ?
C29 C28 C33 C32 -3.0(2) . . . . ?
B1 C28 C33 C32 -173.67(13) . . . . ?
C45 C40 C41 F11 -175.62(12) . . . . ?
B1 C40 C41 F11 6.01(19) . . . . ?
C45 C40 C41 C42 1.4(2) . . . . ?
B1 C40 C41 C42 -176.98(13) . . . . ?
C1 N1 C4 C9 -75.97(16) . . . . ?
C2 N1 C4 C9 106.80(16) . . . . ?
C1 N1 C4 C5 100.36(15) . . . . ?
C2 N1 C4 C5 -76.88(18) . . . . ?
C5 C4 C9 C8 0.4(2) . . . . ?
N1 C4 C9 C8 176.55(12) . . . . ?
C5 C4 C9 C13 -179.63(13) . . . . ?
N1 C4 C9 C13 -3.5(2) . . . . ?
C9 C4 C5 C6 -0.8(2) . . . . ?
N1 C4 C5 C6 -176.99(12) . . . . ?
C9 C4 C5 C10 178.43(13) . . . . ?
N1 C4 C5 C10 2.27(19) . . . . ?
C17 C16 C21 C20 -0.4(2) . . . . ?
N2 C16 C21 C20 177.11(13) . . . . ?
C17 C16 C21 C25 -178.26(15) . . . . ?
N2 C16 C21 C25 -0.8(2) . . . . ?
C41 C40 C45 F15 178.54(13) . . . . ?
B1 C40 C45 F15 -3.3(2) . . . . ?
C41 C40 C45 C44 -1.1(2) . . . . ?
B1 C40 C45 C44 177.05(14) . . . . ?
C39 C34 C35 F6 177.50(13) . . . . ?
B1 C34 C35 F6 1.4(2) . . . . ?
C39 C34 C35 C36 -1.2(2) . . . . ?
B1 C34 C35 C36 -177.30(14) . . . . ?
C4 C5 C6 C7 0.8(2) . . . . ?
C10 C5 C6 C7 -178.47(14) . . . . ?
C6 C5 C10 C12 -26.64(19) . . . . ?
C4 C5 C10 C12 154.12(13) . . . . ?
C6 C5 C10 C11 98.60(16) . . . . ?
C4 C5 C10 C11 -80.64(16) . . . . ?
C35 C34 C39 F10 -179.18(13) . . . . ?
B1 C34 C39 F10 -2.8(2) . . . . ?
C35 C34 C39 C38 1.6(2) . . . . ?
B1 C34 C39 C38 178.06(14) . . . . ?
F15 C45 C44 F14 0.7(2) . . . . ?
C40 C45 C44 F14 -179.60(14) . . . . ?
F15 C45 C44 C43 -179.45(14) . . . . ?
C40 C45 C44 C43 0.3(2) . . . . ?
F11 C41 C42 F12 -1.8(2) . . . . ?
C40 C41 C42 F12 -178.89(13) . . . . ?
F11 C41 C42 C43 176.42(13) . . . . ?
C40 C41 C42 C43 -0.7(2) . . . . ?
C21 C16 C17 C18 1.4(2) . . . . ?
N2 C16 C17 C18 -176.14(13) . . . . ?
C21 C16 C17 C22 -179.80(15) . . . . ?
N2 C16 C17 C22 2.7(2) . . . . ?
C33 C28 C29 F1 -175.63(13) . . . . ?
B1 C28 C29 F1 -6.0(2) . . . . ?
C33 C28 C29 C30 1.3(2) . . . . ?
B1 C28 C29 C30 170.92(14) . . . . ?
F10 C39 C38 F9 -0.2(2) . . . . ?
C34 C39 C38 F9 179.05(14) . . . . ?
F10 C39 C38 C37 179.57(14) . . . . ?
C34 C39 C38 C37 -1.2(2) . . . . ?
C16 C17 C18 C19 -0.9(2) . . . . ?
C22 C17 C18 C19 -179.71(16) . . . . ?
C4 C9 C8 C7 0.2(2) . . . . ?
C13 C9 C8 C7 -179.84(14) . . . . ?
C16 C21 C20 C19 -1.1(2) . . . . ?
C25 C21 C20 C19 176.74(16) . . . . ?
C8 C9 C13 C14 -67.06(18) . . . . ?
C4 C9 C13 C14 112.94(16) . . . . ?
C8 C9 C13 C15 56.58(19) . . . . ?
C4 C9 C13 C15 -123.42(15) . . . . ?
C17 C18 C19 C20 -0.6(2) . . . . ?
C21 C20 C19 C18 1.6(3) . . . . ?
F3 C31 C32 F4 -1.4(2) . . . . ?
C30 C31 C32 F4 179.72(13) . . . . ?
F3 C31 C32 C33 176.69(13) . . . . ?
C30 C31 C32 C33 -2.1(2) . . . . ?
F5 C33 C32 F4 4.43(19) . . . . ?
C28 C33 C32 F4 -178.29(13) . . . . ?
F5 C33 C32 C31 -173.69(12) . . . . ?
C28 C33 C32 C31 3.6(2) . . . . ?
F9 C38 C37 F8 0.7(2) . . . . ?
C39 C38 C37 F8 -179.03(14) . . . . ?
F9 C38 C37 C36 179.93(14) . . . . ?
C39 C38 C37 C36 0.2(2) . . . . ?
C20 C21 C25 C27' -95.9(3) . . . . ?
C16 C21 C25 C27' 81.9(3) . . . . ?
C20 C21 C25 C26 65.5(3) . . . . ?
C16 C21 C25 C26 -116.7(3) . . . . ?
C20 C21 C25 C26' 35.8(6) . . . . ?
C16 C21 C25 C26' -146.4(6) . . . . ?
C20 C21 C25 C27 -56.6(3) . . . . ?
C16 C21 C25 C27 121.2(2) . . . . ?
F12 C42 C43 F13 -1.2(2) . . . . ?
C41 C42 C43 F13 -179.37(14) . . . . ?
F12 C42 C43 C44 177.88(14) . . . . ?
C41 C42 C43 C44 -0.3(2) . . . . ?
F14 C44 C43 F13 -0.6(2) . . . . ?
C45 C44 C43 F13 179.58(14) . . . . ?
F14 C44 C43 C42 -179.61(14) . . . . ?
C45 C44 C43 C42 0.5(2) . . . . ?
C9 C8 C7 C6 -0.2(2) . . . . ?
C5 C6 C7 C8 -0.3(2) . . . . ?
F8 C37 C36 F7 0.3(2) . . . . ?
C38 C37 C36 F7 -178.94(15) . . . . ?
F8 C37 C36 C35 179.42(14) . . . . ?
C38 C37 C36 C35 0.2(2) . . . . ?
F6 C35 C36 F7 0.7(2) . . . . ?
C34 C35 C36 F7 179.50(14) . . . . ?
F6 C35 C36 C37 -178.43(14) . . . . ?
C34 C35 C36 C37 0.4(2) . . . . ?
F3 C31 C30 F2 0.9(2) . . . . ?
C32 C31 C30 F2 179.72(13) . . . . ?
F3 C31 C30 C29 -178.24(14) . . . . ?
C32 C31 C30 C29 0.6(2) . . . . ?
F1 C29 C30 F2 -2.2(2) . . . . ?
C28 C29 C30 F2 -179.32(14) . . . . ?
F1 C29 C30 C31 176.90(14) . . . . ?
C28 C29 C30 C31 -0.2(2) . . . . ?
C18 C17 C22 C23 -57.7(3) . . . . ?
C16 C17 C22 C23 123.5(2) . . . . ?
C18 C17 C22 C24 67.2(2) . . . . ?
C16 C17 C22 C24 -111.62(18) . . . . ?
C204 O200 C201 C202 22.36(19) . . . . ?
Li1 O200 C201 C202 -140.43(15) . . . . ?
C105 O100 C101 C102 -2.4(2) . . . . ?
Li1 O100 C101 C102 -175.66(17) . . . . ?
C304 C303 C302 C301 34.0(2) . . . . ?
C3 C2 B1 C28 -153.68(13) . . . . ?
N1 C2 B1 C28 30.2(2) . . . . ?
C3 C2 B1 C40 86.69(16) . . . . ?
N1 C2 B1 C40 -89.48(17) . . . . ?
C3 C2 B1 C34 -31.63(16) . . . . ?
N1 C2 B1 C34 152.20(14) . . . . ?
C33 C28 B1 C2 -73.01(16) . . . . ?
C29 C28 B1 C2 117.98(16) . . . . ?
C33 C28 B1 C40 51.58(16) . . . . ?
C29 C28 B1 C40 -117.43(15) . . . . ?
C33 C28 B1 C34 169.69(12) . . . . ?
C29 C28 B1 C34 0.7(2) . . . . ?
C45 C40 B1 C2 -2.1(2) . . . . ?
C41 C40 B1 C2 175.99(12) . . . . ?
C45 C40 B1 C28 -128.91(15) . . . . ?
C41 C40 B1 C28 49.19(16) . . . . ?
C45 C40 B1 C34 111.92(15) . . . . ?
C41 C40 B1 C34 -69.99(16) . . . . ?
C35 C34 B1 C2 115.79(15) . . . . ?
C39 C34 B1 C2 -60.03(16) . . . . ?
C35 C34 B1 C28 -118.87(15) . . . . ?
C39 C34 B1 C28 65.32(16) . . . . ?
C35 C34 B1 C40 -4.66(19) . . . . ?
C39 C34 B1 C40 179.52(13) . . . . ?
C301 O300 C304 C303 18.6(2) . . . . ?
Li1 O300 C304 C303 -165.74(16) . . . . ?
C302 C303 C304 O300 -32.68(19) . . . . ?
O200 C201 C202 C203 -36.83(19) . . . . ?
C201 O200 C204 C203 1.6(2) . . . . ?
Li1 O200 C204 C203 162.93(15) . . . . ?
O200 C204 C203 C202 -24.7(2) . . . . ?
C201 C202 C203 C204 36.91(19) . . . . ?
O100 C101 C102 C104 -16.0(8) . . . . ?
O100 C101 C102 C103 24.0(2) . . . . ?
C101 O100 C105 C103 -21.6(3) . . . . ?
Li1 O100 C105 C103 150.9(2) . . . . ?
C101 O100 C105 C104 17.9(7) . . . . ?
Li1 O100 C105 C104 -169.7(7) . . . . ?
C304 O300 C301 C302 3.4(2) . . . . ?
Li1 O300 C301 C302 -172.57(16) . . . . ?
C303 C302 C301 O300 -23.7(2) . . . . ?
O100 C105 C103 C102 35.3(3) . . . . ?
C101 C102 C103 C105 -35.8(3) . . . . ?
C1 O1 Li1 O100 149.5(6) . . . . ?
C1 O1 Li1 O300 34.3(8) . . . . ?
C1 O1 Li1 O200 -93.6(7) . . . . ?
C101 C102 C104 C105 26.6(11) . . . . ?
O100 C105 C104 C102 -27.8(11) . . . . ?
